data_7150589
loop_
_publ_author_name
'Ko, Young Ok'
'Chun, Yu Sung'
'Park, Cho-Long'
'Kim, Youngmee'
'Shin, Hyunik'
'Ahn, Sungho'
'Hong, Jongki'
'Lee, Sang-gi'

_publ_section_title
;
 An effective and general method for the highly regioselective
 synthesis of 1-phenylpyrazoles from \b-enaminoketoesters, tandem
 Blaise--acylation adducts
;
_journal_issue 6
_journal_name_full 'Organic &amp; Biomolecular Chemistry'
_journal_page_first 1132
_journal_page_last 1136
_journal_paper_doi 10.1039/b820324e
_journal_volume 7
_journal_year 2009
_chemical_formula_sum 'C25 H19 F3 N2 O2'
_chemical_formula_weight 436.42
_chemical_name_systematic
;
?
;
_space_group_IT_number 14
_symmetry_cell_setting monoclinic
_symmetry_space_group_name_Hall '-P 2ybc'
_symmetry_space_group_name_H-M 'P 1 21/c 1'
_atom_sites_solution_hydrogens geom
_atom_sites_solution_primary direct
_atom_sites_solution_secondary difmap
_audit_creation_method SHELXTL
_cell_angle_alpha 90.00
_cell_angle_beta 98.535(4)
_cell_angle_gamma 90.00
_cell_formula_units_Z 4
_cell_length_a 12.182(2)
_cell_length_b 19.321(4)
_cell_length_c 9.0766(17)
_cell_measurement_reflns_used 1635
_cell_measurement_temperature 170(2)
_cell_measurement_theta_max 22.33
_cell_measurement_theta_min 2.50
_cell_volume 2112.7(7)
_computing_cell_refinement 'Bruker SMART'
_computing_data_collection 'Bruker SMART'
_computing_data_reduction 'Bruker SAINT'
_computing_molecular_graphics 'Bruker SHELXTL'
_computing_publication_material 'Bruker SHELXTL'
_computing_structure_refinement 'SHELXL-97 (Sheldrick, 1997)'
_computing_structure_solution 'SHELXS-97 (Sheldrick, 1990)'
_diffrn_ambient_temperature 170(2)
_diffrn_measured_fraction_theta_full 0.997
_diffrn_measured_fraction_theta_max 0.997
_diffrn_measurement_device_type 'CCD area detector'
_diffrn_measurement_method 'phi and omega scans'
_diffrn_radiation_monochromator graphite
_diffrn_radiation_source 'fine-focus sealed tube'
_diffrn_radiation_type MoK\a
_diffrn_radiation_wavelength 0.71073
_diffrn_reflns_av_R_equivalents 0.0557
_diffrn_reflns_av_sigmaI/netI 0.1132
_diffrn_reflns_limit_h_max 15
_diffrn_reflns_limit_h_min -15
_diffrn_reflns_limit_k_max 21
_diffrn_reflns_limit_k_min -23
_diffrn_reflns_limit_l_max 10
_diffrn_reflns_limit_l_min -11
_diffrn_reflns_number 11696
_diffrn_reflns_theta_full 26.00
_diffrn_reflns_theta_max 26.00
_diffrn_reflns_theta_min 1.69
_exptl_absorpt_coefficient_mu 0.106
_exptl_absorpt_correction_type none
_exptl_crystal_colour colorless
_exptl_crystal_density_diffrn 1.372
_exptl_crystal_density_meas ?
_exptl_crystal_density_method .
_exptl_crystal_description block
_exptl_crystal_F_000 904
_exptl_crystal_size_max 0.15
_exptl_crystal_size_mid 0.08
_exptl_crystal_size_min 0.05
_refine_diff_density_max 0.159
_refine_diff_density_min -0.167
_refine_diff_density_rms 0.032
_refine_ls_extinction_method none
_refine_ls_goodness_of_fit_ref 0.676
_refine_ls_hydrogen_treatment constr
_refine_ls_matrix_type full
_refine_ls_number_parameters 290
_refine_ls_number_reflns 4139
_refine_ls_number_restraints 0
_refine_ls_restrained_S_all 0.676
_refine_ls_R_factor_all 0.0749
_refine_ls_R_factor_gt 0.0341
_refine_ls_shift/su_max 0.000
_refine_ls_shift/su_mean 0.000
_refine_ls_structure_factor_coef Fsqd
_refine_ls_weighting_details 'calc w=1/[\s^2^(Fo^2^)+(0.0151P)^2^+0.0000P] where P=(Fo^2^+2Fc^2^)/3'
_refine_ls_weighting_scheme calc
_refine_ls_wR_factor_gt 0.0551
_refine_ls_wR_factor_ref 0.0586
_reflns_number_gt 1985
_reflns_number_total 4139
_reflns_threshold_expression >2sigma(I)
_cod_data_source_file b820324e.txt
_cod_data_source_block 2e
_cod_depositor_comments
;
The following automatic conversions were performed:
'_symmetry_cell_setting' value 'Monoclinic' changed to 'monoclinic'
according to '/home/saulius/struct/CIF-dictionaries/cif_core.dic'
dictionary named 'cif_core.dic' version 2.4.1 from 2010-06-29.

Automatic conversion script
Id: cif_fix_enum 1527 2010-12-29 10:47:43Z saulius 
;
_cod_original_sg_symbol_H-M P2(1)/c
_cod_database_code 7150589

loop_
_symmetry_equiv_pos_as_xyz
'x, y, z'
'-x, y+1/2, -z+1/2'
'-x, -y, -z'
'x, -y-1/2, z-1/2'

loop_
_atom_site_label
_atom_site_type_symbol
_atom_site_fract_x
_atom_site_fract_y
_atom_site_fract_z
_atom_site_U_iso_or_equiv
_atom_site_adp_type
_atom_site_occupancy
_atom_site_symmetry_multiplicity
_atom_site_calc_flag
_atom_site_refinement_flags
_atom_site_disorder_assembly
_atom_site_disorder_group
C1 C 0.42143(12) -0.00783(8) 0.23918(17) 0.0269(4) Uani 1 1 d . . .
C2 C 0.52595(12) 0.01402(8) 0.21314(17) 0.0262(4) Uani 1 1 d . . .
C3 C 0.59930(13) -0.04107(8) 0.26291(18) 0.0287(4) Uani 1 1 d . . .
C4 C 0.31282(12) 0.02830(8) 0.22084(19) 0.0267(4) Uani 1 1 d . . .
C5 C 0.28976(13) 0.07314(8) 0.33191(19) 0.0348(4) Uani 1 1 d . . .
H5 H 0.3408 0.0777 0.4213 0.042 Uiso 1 1 calc R . .
C6 C 0.19227(14) 0.11111(8) 0.3121(2) 0.0388(5) Uani 1 1 d . . .
H6 H 0.1771 0.1423 0.3875 0.047 Uiso 1 1 calc R . .
C7 C 0.11738(13) 0.10385(8) 0.1839(2) 0.0335(5) Uani 1 1 d . . .
C8 C 0.13863(13) 0.05771(8) 0.07556(19) 0.0383(5) Uani 1 1 d . . .
H8 H 0.0862 0.0518 -0.0120 0.046 Uiso 1 1 calc R . .
C9 C 0.23633(13) 0.02005(8) 0.09460(19) 0.0346(4) Uani 1 1 d . . .
H9 H 0.2507 -0.0117 0.0199 0.041 Uiso 1 1 calc R . .
C10 C 0.01777(16) 0.14902(10) 0.1537(2) 0.0502(6) Uani 1 1 d . . .
C11 C 0.55085(14) 0.07813(8) 0.13835(19) 0.0305(4) Uani 1 1 d . . .
C12 C 0.47894(14) 0.18771(8) 0.0530(2) 0.0444(5) Uani 1 1 d . . .
H12A H 0.4822 0.1785 -0.0535 0.053 Uiso 1 1 calc R . .
H12B H 0.5478 0.2120 0.0965 0.053 Uiso 1 1 calc R . .
C13 C 0.37908(14) 0.23078(8) 0.0697(2) 0.0583(6) Uani 1 1 d . . .
H13A H 0.3117 0.2061 0.0264 0.087 Uiso 1 1 calc R . .
H13B H 0.3834 0.2750 0.0180 0.087 Uiso 1 1 calc R . .
H13C H 0.3769 0.2394 0.1757 0.087 Uiso 1 1 calc R . .
C14 C 0.72133(13) -0.04934(8) 0.27682(18) 0.0288(4) Uani 1 1 d . . .
C15 C 0.76554(13) -0.11515(8) 0.26629(19) 0.0379(5) Uani 1 1 d . . .
H15 H 0.7172 -0.1534 0.2425 0.045 Uiso 1 1 calc R . .
C16 C 0.87861(14) -0.12555(10) 0.2899(2) 0.0469(5) Uani 1 1 d . . .
H16 H 0.9076 -0.1708 0.2816 0.056 Uiso 1 1 calc R . .
C17 C 0.95017(14) -0.07062(10) 0.3255(2) 0.0466(5) Uani 1 1 d . . .
H17 H 1.0282 -0.0779 0.3427 0.056 Uiso 1 1 calc R . .
C18 C 0.90699(13) -0.00500(9) 0.33558(18) 0.0418(5) Uani 1 1 d . . .
H18 H 0.9557 0.0331 0.3590 0.050 Uiso 1 1 calc R . .
C19 C 0.79367(13) 0.00565(9) 0.31188(18) 0.0347(4) Uani 1 1 d . . .
H19 H 0.7650 0.0510 0.3197 0.042 Uiso 1 1 calc R . .
C20 C 0.35647(13) -0.11804(8) 0.3481(2) 0.0280(4) Uani 1 1 d . . .
C21 C 0.26654(13) -0.14078(8) 0.2516(2) 0.0369(5) Uani 1 1 d . . .
H21 H 0.2554 -0.1261 0.1506 0.044 Uiso 1 1 calc R . .
C22 C 0.19217(14) -0.18546(8) 0.3036(2) 0.0423(5) Uani 1 1 d . . .
H22 H 0.1290 -0.2013 0.2381 0.051 Uiso 1 1 calc R . .
C23 C 0.20920(15) -0.20697(8) 0.4493(2) 0.0428(5) Uani 1 1 d . . .
H23 H 0.1574 -0.2372 0.4847 0.051 Uiso 1 1 calc R . .
C24 C 0.30126(15) -0.18489(8) 0.5444(2) 0.0440(5) Uani 1 1 d . . .
H24 H 0.3134 -0.2005 0.6448 0.053 Uiso 1 1 calc R . .
C25 C 0.37601(13) -0.14001(8) 0.4940(2) 0.0360(5) Uani 1 1 d . . .
H25 H 0.4397 -0.1246 0.5589 0.043 Uiso 1 1 calc R . .
F1 F -0.06937(8) 0.11876(5) 0.07527(14) 0.0703(4) Uani 1 1 d . . .
F2 F -0.01637(9) 0.17234(6) 0.27744(14) 0.0863(4) Uani 1 1 d . . .
F3 F 0.03729(9) 0.20557(6) 0.07641(15) 0.0810(4) Uani 1 1 d . . .
N1 N 0.43624(10) -0.07213(6) 0.29780(14) 0.0295(4) Uani 1 1 d . . .
N2 N 0.54415(10) -0.09326(6) 0.31487(15) 0.0315(4) Uani 1 1 d . . .
O1 O 0.63517(9) 0.09023(5) 0.08833(13) 0.0402(3) Uani 1 1 d . . .
O2 O 0.46719(9) 0.12354(5) 0.13156(13) 0.0399(3) Uani 1 1 d . . .

loop_
_atom_site_aniso_label
_atom_site_aniso_U_11
_atom_site_aniso_U_22
_atom_site_aniso_U_33
_atom_site_aniso_U_23
_atom_site_aniso_U_13
_atom_site_aniso_U_12
C1 0.0279(10) 0.0247(10) 0.0279(11) 0.0004(9) 0.0037(8) 0.0011(8)
C2 0.0260(10) 0.0212(10) 0.0320(11) -0.0012(8) 0.0063(8) 0.0005(8)
C3 0.0284(10) 0.0274(10) 0.0308(11) -0.0025(8) 0.0063(9) -0.0023(8)
C4 0.0247(10) 0.0245(10) 0.0315(11) 0.0026(8) 0.0065(9) -0.0017(8)
C5 0.0294(11) 0.0410(11) 0.0327(12) -0.0032(9) 0.0009(9) 0.0013(9)
C6 0.0355(11) 0.0382(12) 0.0437(14) -0.0084(10) 0.0089(10) 0.0058(9)
C7 0.0264(11) 0.0319(11) 0.0427(13) 0.0016(9) 0.0068(10) 0.0022(8)
C8 0.0362(11) 0.0428(12) 0.0334(13) 0.0000(10) -0.0030(9) 0.0042(9)
C9 0.0341(11) 0.0332(11) 0.0359(12) -0.0037(9) 0.0038(10) 0.0054(9)
C10 0.0404(13) 0.0450(14) 0.0642(17) 0.0013(12) 0.0045(12) 0.0090(11)
C11 0.0300(11) 0.0271(11) 0.0338(12) -0.0047(9) 0.0030(9) 0.0021(9)
C12 0.0486(12) 0.0289(11) 0.0566(14) 0.0125(10) 0.0109(11) 0.0014(9)
C13 0.0636(14) 0.0360(12) 0.0763(17) 0.0081(11) 0.0140(13) 0.0156(10)
C14 0.0247(10) 0.0307(11) 0.0312(12) 0.0044(8) 0.0053(8) 0.0010(8)
C15 0.0339(11) 0.0322(11) 0.0490(13) 0.0035(9) 0.0106(10) 0.0023(9)
C16 0.0409(12) 0.0449(13) 0.0563(15) 0.0067(11) 0.0121(11) 0.0140(10)
C17 0.0262(11) 0.0641(14) 0.0500(14) 0.0056(12) 0.0076(10) 0.0084(11)
C18 0.0297(11) 0.0509(13) 0.0442(13) 0.0017(10) 0.0036(9) -0.0067(9)
C19 0.0324(11) 0.0334(11) 0.0383(12) -0.0009(9) 0.0051(9) 0.0010(9)
C20 0.0242(10) 0.0208(10) 0.0403(13) 0.0002(9) 0.0093(9) -0.0013(8)
C21 0.0343(11) 0.0355(11) 0.0408(13) 0.0042(9) 0.0054(10) -0.0029(9)
C22 0.0304(11) 0.0421(12) 0.0539(15) -0.0028(11) 0.0045(10) -0.0088(9)
C23 0.0431(12) 0.0361(12) 0.0525(15) -0.0020(11) 0.0180(11) -0.0139(9)
C24 0.0565(13) 0.0402(12) 0.0374(13) 0.0020(10) 0.0140(11) -0.0128(10)
C25 0.0368(11) 0.0313(11) 0.0399(13) -0.0039(9) 0.0059(10) -0.0087(9)
F1 0.0335(7) 0.0661(8) 0.1056(10) -0.0059(7) -0.0090(7) 0.0102(6)
F2 0.0711(9) 0.1046(10) 0.0847(10) -0.0178(8) 0.0165(8) 0.0531(7)
F3 0.0588(8) 0.0496(8) 0.1348(12) 0.0339(8) 0.0147(8) 0.0189(6)
N1 0.0253(8) 0.0272(8) 0.0369(10) 0.0031(7) 0.0071(7) 0.0003(7)
N2 0.0235(8) 0.0286(8) 0.0430(10) 0.0033(7) 0.0068(7) 0.0022(7)
O1 0.0340(7) 0.0370(8) 0.0535(9) 0.0069(6) 0.0197(7) 0.0006(6)
O2 0.0377(7) 0.0253(7) 0.0594(9) 0.0137(6) 0.0165(7) 0.0058(6)

loop_
_atom_type_symbol
_atom_type_description
_atom_type_scat_dispersion_real
_atom_type_scat_dispersion_imag
_atom_type_scat_source
C C 0.0033 0.0016 'International Tables Vol C Tables 4.2.6.8 and 6.1.1.4'
H H 0.0000 0.0000 'International Tables Vol C Tables 4.2.6.8 and 6.1.1.4'
N N 0.0061 0.0033 'International Tables Vol C Tables 4.2.6.8 and 6.1.1.4'
O O 0.0106 0.0060 'International Tables Vol C Tables 4.2.6.8 and 6.1.1.4'
F F 0.0171 0.0103 'International Tables Vol C Tables 4.2.6.8 and 6.1.1.4'

loop_
_geom_angle_atom_site_label_1
_geom_angle_atom_site_label_2
_geom_angle_atom_site_label_3
_geom_angle
_geom_angle_site_symmetry_1
_geom_angle_site_symmetry_3
_geom_angle_publ_flag
N1 C1 C2 105.84(13) . . ?
N1 C1 C4 122.75(13) . . ?
C2 C1 C4 131.30(14) . . ?
C1 C2 C3 105.45(14) . . ?
C1 C2 C11 126.26(15) . . ?
C3 C2 C11 128.11(14) . . ?
N2 C3 C2 110.65(13) . . ?
N2 C3 C14 116.05(14) . . ?
C2 C3 C14 133.16(15) . . ?
C9 C4 C5 119.48(15) . . ?
C9 C4 C1 121.46(15) . . ?
C5 C4 C1 119.02(16) . . ?
C6 C5 C4 119.89(17) . . ?
C6 C5 H5 120.1 . . ?
C4 C5 H5 120.1 . . ?
C7 C6 C5 120.26(16) . . ?
C7 C6 H6 119.9 . . ?
C5 C6 H6 119.9 . . ?
C6 C7 C8 119.86(15) . . ?
C6 C7 C10 121.10(17) . . ?
C8 C7 C10 118.85(18) . . ?
C7 C8 C9 119.98(17) . . ?
C7 C8 H8 120.0 . . ?
C9 C8 H8 120.0 . . ?
C4 C9 C8 120.47(16) . . ?
C4 C9 H9 119.8 . . ?
C8 C9 H9 119.8 . . ?
F1 C10 F2 106.08(16) . . ?
F1 C10 F3 105.63(17) . . ?
F2 C10 F3 105.52(16) . . ?
F1 C10 C7 114.03(16) . . ?
F2 C10 C7 113.05(18) . . ?
F3 C10 C7 111.84(15) . . ?
O1 C11 O2 122.72(15) . . ?
O1 C11 C2 125.78(15) . . ?
O2 C11 C2 111.50(14) . . ?
O2 C12 C13 106.53(12) . . ?
O2 C12 H12A 110.4 . . ?
C13 C12 H12A 110.4 . . ?
O2 C12 H12B 110.4 . . ?
C13 C12 H12B 110.4 . . ?
H12A C12 H12B 108.6 . . ?
C12 C13 H13A 109.5 . . ?
C12 C13 H13B 109.5 . . ?
H13A C13 H13B 109.5 . . ?
C12 C13 H13C 109.5 . . ?
H13A C13 H13C 109.5 . . ?
H13B C13 H13C 109.5 . . ?
C19 C14 C15 118.50(15) . . ?
C19 C14 C3 122.15(15) . . ?
C15 C14 C3 119.14(15) . . ?
C16 C15 C14 120.78(16) . . ?
C16 C15 H15 119.6 . . ?
C14 C15 H15 119.6 . . ?
C15 C16 C17 120.43(17) . . ?
C15 C16 H16 119.8 . . ?
C17 C16 H16 119.8 . . ?
C18 C17 C16 119.18(17) . . ?
C18 C17 H17 120.4 . . ?
C16 C17 H17 120.4 . . ?
C19 C18 C17 120.56(16) . . ?
C19 C18 H18 119.7 . . ?
C17 C18 H18 119.7 . . ?
C18 C19 C14 120.54(16) . . ?
C18 C19 H19 119.7 . . ?
C14 C19 H19 119.7 . . ?
C21 C20 C25 121.60(15) . . ?
C21 C20 N1 120.54(16) . . ?
C25 C20 N1 117.82(15) . . ?
C20 C21 C22 118.93(17) . . ?
C20 C21 H21 120.5 . . ?
C22 C21 H21 120.5 . . ?
C23 C22 C21 120.30(17) . . ?
C23 C22 H22 119.9 . . ?
C21 C22 H22 119.9 . . ?
C22 C23 C24 120.18(16) . . ?
C22 C23 H23 119.9 . . ?
C24 C23 H23 119.9 . . ?
C23 C24 C25 120.09(17) . . ?
C23 C24 H24 120.0 . . ?
C25 C24 H24 120.0 . . ?
C20 C25 C24 118.87(17) . . ?
C20 C25 H25 120.6 . . ?
C24 C25 H25 120.6 . . ?
C1 N1 N2 112.94(12) . . ?
C1 N1 C20 129.33(13) . . ?
N2 N1 C20 117.67(12) . . ?
C3 N2 N1 105.11(12) . . ?
C11 O2 C12 116.97(12) . . ?

loop_
_geom_bond_atom_site_label_1
_geom_bond_atom_site_label_2
_geom_bond_distance
_geom_bond_site_symmetry_2
_geom_bond_publ_flag
C1 N1 1.3529(17) . ?
C1 C2 1.3945(18) . ?
C1 C4 1.4833(19) . ?
C2 C3 1.420(2) . ?
C2 C11 1.466(2) . ?
C3 N2 1.3360(16) . ?
C3 C14 1.482(2) . ?
C4 C9 1.375(2) . ?
C4 C5 1.389(2) . ?
C5 C6 1.385(2) . ?
C5 H5 0.9500 . ?
C6 C7 1.376(2) . ?
C6 H6 0.9500 . ?
C7 C8 1.380(2) . ?
C7 C10 1.487(2) . ?
C8 C9 1.384(2) . ?
C8 H8 0.9500 . ?
C9 H9 0.9500 . ?
C10 F1 1.323(2) . ?
C10 F2 1.333(2) . ?
C10 F3 1.3387(19) . ?
C11 O1 1.2059(16) . ?
C11 O2 1.3393(17) . ?
C12 O2 1.4476(16) . ?
C12 C13 1.500(2) . ?
C12 H12A 0.9900 . ?
C12 H12B 0.9900 . ?
C13 H13A 0.9800 . ?
C13 H13B 0.9800 . ?
C13 H13C 0.9800 . ?
C14 C19 1.387(2) . ?
C14 C15 1.3897(19) . ?
C15 C16 1.377(2) . ?
C15 H15 0.9500 . ?
C16 C17 1.381(2) . ?
C16 H16 0.9500 . ?
C17 C18 1.381(2) . ?
C17 H17 0.9500 . ?
C18 C19 1.381(2) . ?
C18 H18 0.9500 . ?
C19 H19 0.9500 . ?
C20 C21 1.370(2) . ?
C20 C25 1.377(2) . ?
C20 N1 1.4393(17) . ?
C21 C22 1.3841(19) . ?
C21 H21 0.9500 . ?
C22 C23 1.372(2) . ?
C22 H22 0.9500 . ?
C23 C24 1.378(2) . ?
C23 H23 0.9500 . ?
C24 C25 1.3836(19) . ?
C24 H24 0.9500 . ?
C25 H25 0.9500 . ?
N1 N2 1.3633(15) . ?

loop_
_geom_torsion_atom_site_label_1
_geom_torsion_atom_site_label_2
_geom_torsion_atom_site_label_3
_geom_torsion_atom_site_label_4
_geom_torsion
_geom_torsion_site_symmetry_1
_geom_torsion_site_symmetry_2
_geom_torsion_site_symmetry_3
_geom_torsion_site_symmetry_4
_geom_torsion_publ_flag
N1 C1 C2 C3 -1.01(17) . . . . ?
C4 C1 C2 C3 175.19(17) . . . . ?
N1 C1 C2 C11 174.38(15) . . . . ?
C4 C1 C2 C11 -9.4(3) . . . . ?
C1 C2 C3 N2 0.40(18) . . . . ?
C11 C2 C3 N2 -174.87(15) . . . . ?
C1 C2 C3 C14 -174.96(17) . . . . ?
C11 C2 C3 C14 9.8(3) . . . . ?
N1 C1 C4 C9 -87.9(2) . . . . ?
C2 C1 C4 C9 96.5(2) . . . . ?
N1 C1 C4 C5 94.24(19) . . . . ?
C2 C1 C4 C5 -81.4(2) . . . . ?
C9 C4 C5 C6 -2.6(2) . . . . ?
C1 C4 C5 C6 175.38(14) . . . . ?
C4 C5 C6 C7 1.0(2) . . . . ?
C5 C6 C7 C8 1.1(2) . . . . ?
C5 C6 C7 C10 -173.88(16) . . . . ?
C6 C7 C8 C9 -1.5(2) . . . . ?
C10 C7 C8 C9 173.56(15) . . . . ?
C5 C4 C9 C8 2.1(2) . . . . ?
C1 C4 C9 C8 -175.75(14) . . . . ?
C7 C8 C9 C4 -0.1(2) . . . . ?
C6 C7 C10 F1 -148.71(17) . . . . ?
C8 C7 C10 F1 36.3(2) . . . . ?
C6 C7 C10 F2 -27.4(2) . . . . ?
C8 C7 C10 F2 157.57(16) . . . . ?
C6 C7 C10 F3 91.5(2) . . . . ?
C8 C7 C10 F3 -83.5(2) . . . . ?
C1 C2 C11 O1 -163.38(17) . . . . ?
C3 C2 C11 O1 11.0(3) . . . . ?
C1 C2 C11 O2 16.8(2) . . . . ?
C3 C2 C11 O2 -168.87(16) . . . . ?
N2 C3 C14 C19 -141.99(16) . . . . ?
C2 C3 C14 C19 33.2(3) . . . . ?
N2 C3 C14 C15 32.7(2) . . . . ?
C2 C3 C14 C15 -152.09(18) . . . . ?
C19 C14 C15 C16 -0.1(2) . . . . ?
C3 C14 C15 C16 -175.03(15) . . . . ?
C14 C15 C16 C17 0.4(3) . . . . ?
C15 C16 C17 C18 -0.7(3) . . . . ?
C16 C17 C18 C19 0.6(3) . . . . ?
C17 C18 C19 C14 -0.3(3) . . . . ?
C15 C14 C19 C18 0.0(2) . . . . ?
C3 C14 C19 C18 174.81(15) . . . . ?
C25 C20 C21 C22 1.8(2) . . . . ?
N1 C20 C21 C22 179.34(13) . . . . ?
C20 C21 C22 C23 -0.6(2) . . . . ?
C21 C22 C23 C24 -0.8(3) . . . . ?
C22 C23 C24 C25 1.1(3) . . . . ?
C21 C20 C25 C24 -1.5(2) . . . . ?
N1 C20 C25 C24 -179.15(13) . . . . ?
C23 C24 C25 C20 0.1(2) . . . . ?
C2 C1 N1 N2 1.33(18) . . . . ?
C4 C1 N1 N2 -175.28(14) . . . . ?
C2 C1 N1 C20 178.55(15) . . . . ?
C4 C1 N1 C20 1.9(3) . . . . ?
C21 C20 N1 C1 60.7(2) . . . . ?
C25 C20 N1 C1 -121.69(18) . . . . ?
C21 C20 N1 N2 -122.23(16) . . . . ?
C25 C20 N1 N2 55.43(19) . . . . ?
C2 C3 N2 N1 0.37(17) . . . . ?
C14 C3 N2 N1 176.60(13) . . . . ?
C1 N1 N2 C3 -1.07(17) . . . . ?
C20 N1 N2 C3 -178.65(13) . . . . ?
O1 C11 O2 C12 3.4(2) . . . . ?
C2 C11 O2 C12 -176.78(13) . . . . ?
C13 C12 O2 C11 -176.48(15) . . . . ?

loop_
_cod_related_entry_id
_cod_related_entry_database
_cod_related_entry_code
1 ChemSpider 30653365
